data_7159433
loop_
_publ_author_name
'Moreno-Rodriguez, Nazaret'
'Borrego, L. Gabriel'
'Recio, Roc&#xed;o'
'Valdivia, Victoria'
'Nicasio, M. Carmen'
'&#xc1;lvarez, Eleuterio'
'Khiar, Noureddine'
'Fern&#xe1;ndez, Inmaculada'

_publ_section_title
;
 Synthesis and characterization of enantiopure chiral NH<sub>2</sub>/SO
 palladium complexes.
;
_journal_issue 28
_journal_name_full 'Organic &amp; biomolecular chemistry'
_journal_page_first 5827
_journal_page_last 5839
_journal_paper_doi 10.1039/d3ob00816a
_journal_volume 21
_journal_year 2023
_chemical_absolute_configuration ad
_chemical_formula_moiety 'C13 H29 N O2 S2'
_chemical_formula_sum 'C13 H29 N O2 S2'
_chemical_formula_weight 295.49
_space_group_crystal_system orthorhombic
_space_group_IT_number 19
_space_group_name_Hall 'P 2ac 2ab'
_space_group_name_H-M_alt 'P 21 21 21'
_atom_sites_solution_hydrogens mixed
_audit_creation_method SHELXL-2018/3
_audit_update_record
;
2023-05-09 deposited with the CCDC.	2023-06-27 downloaded from the CCDC.
;
_cell_angle_alpha 90
_cell_angle_beta 90
_cell_angle_gamma 90
_cell_formula_units_Z 4
_cell_length_a 6.0101(3)
_cell_length_b 14.6331(6)
_cell_length_c 19.1993(8)
_cell_measurement_reflns_used 9898
_cell_measurement_temperature 193(2)
_cell_measurement_theta_max 30.53
_cell_measurement_theta_min 2.78
_cell_volume 1688.51(13)
_computing_cell_refinement 'Bruker SAINT'
_computing_data_collection 'Bruker APEX2'
_computing_data_reduction 'Bruker SAINT'
_computing_molecular_graphics 'Bruker SHELXTL'
_computing_publication_material 'Bruker SHELXTL'
_computing_structure_refinement 'SHELXL-2018/3 (Sheldrick, 2018)'
_computing_structure_solution 'SHELXS-97 (Sheldrick 2008)'
_diffrn_ambient_temperature 193(2)
_diffrn_detector_area_resol_mean 7.37
_diffrn_measured_fraction_theta_full 0.999
_diffrn_measured_fraction_theta_max 0.995
_diffrn_measurement_device_type
; 
 Bruker-AXS, D8 QUEST ECO, PHOTON II area detector 
;
_diffrn_measurement_method 'phi and omega scans with narrow frames'
_diffrn_radiation_monochromator graphite
_diffrn_radiation_type MoK\a
_diffrn_radiation_wavelength 0.71073
_diffrn_reflns_av_R_equivalents 0.0784
_diffrn_reflns_av_unetI/netI 0.0513
_diffrn_reflns_Laue_measured_fraction_full 0.999
_diffrn_reflns_Laue_measured_fraction_max 0.995
_diffrn_reflns_limit_h_max 8
_diffrn_reflns_limit_h_min -8
_diffrn_reflns_limit_k_max 19
_diffrn_reflns_limit_k_min -20
_diffrn_reflns_limit_l_max 27
_diffrn_reflns_limit_l_min -27
_diffrn_reflns_number 39152
_diffrn_reflns_point_group_measured_fraction_full 0.999
_diffrn_reflns_point_group_measured_fraction_max 0.994
_diffrn_reflns_theta_full 25.242
_diffrn_reflns_theta_max 30.539
_diffrn_reflns_theta_min 2.121
_diffrn_source 'I\mS microfocus'
_exptl_absorpt_coefficient_mu 0.312
_exptl_absorpt_correction_T_max 0.7461
_exptl_absorpt_correction_T_min 0.6466
_exptl_absorpt_correction_type multi-scan
_exptl_absorpt_process_details
;
program SADABS, Bruker (2001).
;
_exptl_crystal_colour colourless
_exptl_crystal_density_diffrn 1.162
_exptl_crystal_description needle
_exptl_crystal_F_000 648
_exptl_crystal_size_max 0.300
_exptl_crystal_size_mid 0.200
_exptl_crystal_size_min 0.100
_refine_diff_density_max 0.435
_refine_diff_density_min -0.371
_refine_diff_density_rms 0.139
_refine_ls_abs_structure_details
; 
 Flack x determined using 1691 quotients [(I+)-(I-)]/[(I+)+(I-)] 
 (Parsons, Flack and Wagner, Acta Cryst. B69 (2013) 249-259). 
;
_refine_ls_abs_structure_Flack 0.02(3)
_refine_ls_extinction_method none
_refine_ls_goodness_of_fit_ref 1.103
_refine_ls_hydrogen_treatment mixed
_refine_ls_matrix_type full
_refine_ls_number_parameters 174
_refine_ls_number_reflns 5146
_refine_ls_number_restraints 1
_refine_ls_restrained_S_all 1.103
_refine_ls_R_factor_all 0.0489
_refine_ls_R_factor_gt 0.0352
_refine_ls_shift/su_max 0.001
_refine_ls_shift/su_mean 0.000
_refine_ls_structure_factor_coef Fsqd
_refine_ls_weighting_details 'w=1/[\s^2^(Fo^2^)+(0.0360P)^2^+0.0587P] where P=(Fo^2^+2Fc^2^)/3'
_refine_ls_weighting_scheme calc
_refine_ls_wR_factor_gt 0.0726
_refine_ls_wR_factor_ref 0.0804
_reflns_Friedel_coverage 0.746
_reflns_Friedel_fraction_full 0.999
_reflns_Friedel_fraction_max 0.994
_reflns_number_gt 4410
_reflns_number_total 5146
_reflns_threshold_expression 'I > 2\s(I)'
_cod_data_source_file d3ob00816a2.cif
_cod_data_source_block 12_Rs_Sc_Rs
_cod_depositor_comments 'Adding full bibliography for 7159420--7159436.cif.'
_cod_database_code 7159433
_shelx_shelxl_version_number 2018/3
_shelx_space_group_comment
; 
The symmetry employed for this shelxl refinement is uniquely defined 
by the following loop, which should always be used as a source of 
symmetry information in preference to the above space-group names. 
They are only intended as comments. 
;
_shelx_estimated_absorpt_t_min 0.912
_shelx_estimated_absorpt_t_max 0.969

loop_
_space_group_symop_operation_xyz
'x, y, z'
'-x+1/2, -y, z+1/2'
'-x, y+1/2, -z+1/2'
'x+1/2, -y+1/2, -z'

loop_
_atom_site_label
_atom_site_type_symbol
_atom_site_fract_x
_atom_site_fract_y
_atom_site_fract_z
_atom_site_U_iso_or_equiv
_atom_site_adp_type
_atom_site_occupancy
_atom_site_site_symmetry_order
_atom_site_calc_flag
_atom_site_refinement_flags_posn
_atom_site_refinement_flags_adp
_atom_site_refinement_flags_occupancy
_atom_site_disorder_assembly
_atom_site_disorder_group
S1 S 0.44126(8) 0.41562(3) 0.65853(2) 0.02380(11) Uani 1 1 d . . . . .
S2 S 0.13334(8) 0.66653(3) 0.63670(3) 0.02430(11) Uani 1 1 d . . . . .
O1 O 0.5599(3) 0.34876(10) 0.70321(8) 0.0374(4) Uani 1 1 d . . . . .
O2 O -0.0729(3) 0.61584(11) 0.65750(9) 0.0406(4) Uani 1 1 d . . . . .
N1 N 0.4972(3) 0.52258(11) 0.67867(9) 0.0249(4) Uani 1 1 d D . . . .
H1N H 0.636(3) 0.5381(16) 0.6774(12) 0.030 Uiso 1 1 d D U . . .
C1 C 0.3586(4) 0.56485(12) 0.73273(10) 0.0230(4) Uani 1 1 d . . . . .
H1 H 0.212580 0.532063 0.732554 0.028 Uiso 1 1 calc R U . . .
C2 C 0.3118(4) 0.66402(14) 0.71249(10) 0.0271(4) Uani 1 1 d . . . . .
H2A H 0.453474 0.695753 0.702098 0.033 Uiso 1 1 calc R U . . .
H2B H 0.238632 0.696097 0.751687 0.033 Uiso 1 1 calc R U . . .
C3 C 0.4554(4) 0.55585(14) 0.80680(11) 0.0282(4) Uani 1 1 d . . . . .
H3 H 0.497590 0.490312 0.813368 0.034 Uiso 1 1 calc R U . . .
C4 C 0.6656(4) 0.61255(18) 0.81801(12) 0.0381(5) Uani 1 1 d . . . . .
H4A H 0.629078 0.677653 0.814438 0.057 Uiso 1 1 calc R U . . .
H4B H 0.775993 0.596668 0.782455 0.057 Uiso 1 1 calc R U . . .
H4C H 0.726559 0.599724 0.864327 0.057 Uiso 1 1 calc R U . . .
C5 C 0.2838(4) 0.57862(19) 0.86234(12) 0.0413(5) Uani 1 1 d . . . . .
H5A H 0.345522 0.565299 0.908476 0.062 Uiso 1 1 calc R U . . .
H5B H 0.149921 0.541651 0.854868 0.062 Uiso 1 1 calc R U . . .
H5C H 0.245251 0.643588 0.859463 0.062 Uiso 1 1 calc R U . . .
C6 C 0.0558(4) 0.78842(13) 0.63384(11) 0.0256(4) Uani 1 1 d . . . . .
C7 C -0.0557(5) 0.81845(16) 0.70128(12) 0.0388(5) Uani 1 1 d . . . . .
H7A H 0.055713 0.821874 0.738458 0.058 Uiso 1 1 calc R U . . .
H7B H -0.170826 0.774106 0.714097 0.058 Uiso 1 1 calc R U . . .
H7C H -0.123748 0.878688 0.694677 0.058 Uiso 1 1 calc R U . . .
C8 C -0.1072(4) 0.79364(17) 0.57279(13) 0.0382(5) Uani 1 1 d . . . . .
H8A H -0.234411 0.753458 0.581874 0.057 Uiso 1 1 calc R U . . .
H8B H -0.032224 0.774136 0.529975 0.057 Uiso 1 1 calc R U . . .
H8C H -0.159550 0.856680 0.567407 0.057 Uiso 1 1 calc R U . . .
C9 C 0.2652(4) 0.84305(16) 0.61836(13) 0.0355(5) Uani 1 1 d . . . . .
H9A H 0.225303 0.906933 0.609467 0.053 Uiso 1 1 calc R U . . .
H9B H 0.339189 0.817588 0.577221 0.053 Uiso 1 1 calc R U . . .
H9C H 0.366009 0.839855 0.658396 0.053 Uiso 1 1 calc R U . . .
C10 C 0.5841(4) 0.40986(14) 0.57331(10) 0.0276(4) Uani 1 1 d . . . . .
C11 C 0.8345(4) 0.4047(2) 0.58400(14) 0.0451(6) Uani 1 1 d . . . . .
H11A H 0.869340 0.354191 0.615735 0.068 Uiso 1 1 calc R U . . .
H11B H 0.887733 0.462215 0.604071 0.068 Uiso 1 1 calc R U . . .
H11C H 0.907679 0.394204 0.539094 0.068 Uiso 1 1 calc R U . . .
C12 C 0.5146(5) 0.49165(17) 0.52932(12) 0.0458(7) Uani 1 1 d . . . . .
H12A H 0.583253 0.547216 0.548041 0.069 Uiso 1 1 calc R U . . .
H12B H 0.352324 0.497878 0.530490 0.069 Uiso 1 1 calc R U . . .
H12C H 0.563619 0.482474 0.481144 0.069 Uiso 1 1 calc R U . . .
C13 C 0.4972(4) 0.32158(16) 0.54088(13) 0.0396(6) Uani 1 1 d . . . . .
H13A H 0.563087 0.313526 0.494597 0.059 Uiso 1 1 calc R U . . .
H13B H 0.334891 0.324813 0.536681 0.059 Uiso 1 1 calc R U . . .
H13C H 0.537833 0.269697 0.570554 0.059 Uiso 1 1 calc R U . . .

loop_
_atom_site_aniso_label
_atom_site_aniso_U_11
_atom_site_aniso_U_22
_atom_site_aniso_U_33
_atom_site_aniso_U_23
_atom_site_aniso_U_13
_atom_site_aniso_U_12
S1 0.0265(2) 0.0179(2) 0.0270(2) -0.00036(18) -0.0001(2) -0.00173(19)
S2 0.0267(2) 0.0205(2) 0.0257(2) -0.00173(18) -0.0033(2) -0.00116(19)
O1 0.0545(10) 0.0250(7) 0.0327(8) 0.0073(6) -0.0018(8) 0.0073(8)
O2 0.0332(8) 0.0329(8) 0.0556(10) 0.0061(7) -0.0089(9) -0.0135(7)
N1 0.0248(9) 0.0208(8) 0.0291(8) -0.0029(6) 0.0025(7) -0.0037(6)
C1 0.0239(9) 0.0190(9) 0.0260(9) -0.0001(6) 0.0010(8) 0.0005(8)
C2 0.0326(10) 0.0188(9) 0.0298(10) -0.0009(8) -0.0079(8) 0.0006(9)
C3 0.0325(10) 0.0260(10) 0.0262(9) 0.0021(7) -0.0008(9) 0.0042(9)
C4 0.0345(12) 0.0505(15) 0.0294(10) -0.0004(10) -0.0054(10) -0.0014(10)
C5 0.0431(13) 0.0517(15) 0.0293(10) -0.0007(11) 0.0052(11) -0.0029(12)
C6 0.0267(9) 0.0212(9) 0.0289(9) 0.0025(7) -0.0032(9) 0.0008(8)
C7 0.0435(13) 0.0347(12) 0.0382(12) -0.0011(9) 0.0041(11) 0.0143(11)
C8 0.0368(13) 0.0390(12) 0.0387(12) 0.0069(10) -0.0110(11) 0.0025(11)
C9 0.0356(11) 0.0269(11) 0.0439(13) 0.0067(9) -0.0056(10) -0.0064(10)
C10 0.0306(11) 0.0257(10) 0.0265(9) -0.0024(8) 0.0016(8) 0.0010(9)
C11 0.0337(13) 0.0530(16) 0.0485(14) -0.0140(12) 0.0085(12) -0.0015(12)
C12 0.077(2) 0.0357(12) 0.0245(10) 0.0043(9) 0.0009(12) 0.0053(13)
C13 0.0480(14) 0.0324(12) 0.0384(12) -0.0118(9) -0.0016(11) -0.0005(10)

loop_
_atom_type_symbol
_atom_type_description
_atom_type_scat_dispersion_real
_atom_type_scat_dispersion_imag
_atom_type_scat_source
C C 0.0033 0.0016 'International Tables Vol C Tables 4.2.6.8 and 6.1.1.4'
H H 0.0000 0.0000 'International Tables Vol C Tables 4.2.6.8 and 6.1.1.4'
N N 0.0061 0.0033 'International Tables Vol C Tables 4.2.6.8 and 6.1.1.4'
O O 0.0106 0.0060 'International Tables Vol C Tables 4.2.6.8 and 6.1.1.4'
S S 0.1246 0.1234 'International Tables Vol C Tables 4.2.6.8 and 6.1.1.4'

loop_
_geom_angle_atom_site_label_1
_geom_angle_atom_site_label_2
_geom_angle_atom_site_label_3
_geom_angle
_geom_angle_site_symmetry_1
_geom_angle_site_symmetry_3
_geom_angle_publ_flag
O1 S1 N1 113.14(9) . . ?
O1 S1 C10 104.97(10) . . ?
N1 S1 C10 98.99(9) . . ?
O2 S2 C2 105.45(10) . . ?
O2 S2 C6 106.12(10) . . ?
C2 S2 C6 101.15(9) . . ?
C1 N1 S1 116.79(13) . . ?
C1 N1 H1N 117.2(16) . . ?
S1 N1 H1N 116.0(16) . . ?
N1 C1 C2 108.94(16) . . ?
N1 C1 C3 113.70(17) . . ?
C2 C1 C3 112.64(16) . . ?
N1 C1 H1 107.1 . . ?
C2 C1 H1 107.1 . . ?
C3 C1 H1 107.1 . . ?
C1 C2 S2 109.45(14) . . ?
C1 C2 H2A 109.8 . . ?
S2 C2 H2A 109.8 . . ?
C1 C2 H2B 109.8 . . ?
S2 C2 H2B 109.8 . . ?
H2A C2 H2B 108.2 . . ?
C5 C3 C4 110.09(18) . . ?
C5 C3 C1 111.83(18) . . ?
C4 C3 C1 113.32(18) . . ?
C5 C3 H3 107.1 . . ?
C4 C3 H3 107.1 . . ?
C1 C3 H3 107.1 . . ?
C3 C4 H4A 109.5 . . ?
C3 C4 H4B 109.5 . . ?
H4A C4 H4B 109.5 . . ?
C3 C4 H4C 109.5 . . ?
H4A C4 H4C 109.5 . . ?
H4B C4 H4C 109.5 . . ?
C3 C5 H5A 109.5 . . ?
C3 C5 H5B 109.5 . . ?
H5A C5 H5B 109.5 . . ?
C3 C5 H5C 109.5 . . ?
H5A C5 H5C 109.5 . . ?
H5B C5 H5C 109.5 . . ?
C9 C6 C7 112.27(19) . . ?
C9 C6 C8 110.74(18) . . ?
C7 C6 C8 110.79(19) . . ?
C9 C6 S2 107.79(15) . . ?
C7 C6 S2 111.40(14) . . ?
C8 C6 S2 103.47(14) . . ?
C6 C7 H7A 109.5 . . ?
C6 C7 H7B 109.5 . . ?
H7A C7 H7B 109.5 . . ?
C6 C7 H7C 109.5 . . ?
H7A C7 H7C 109.5 . . ?
H7B C7 H7C 109.5 . . ?
C6 C8 H8A 109.5 . . ?
C6 C8 H8B 109.5 . . ?
H8A C8 H8B 109.5 . . ?
C6 C8 H8C 109.5 . . ?
H8A C8 H8C 109.5 . . ?
H8B C8 H8C 109.5 . . ?
C6 C9 H9A 109.5 . . ?
C6 C9 H9B 109.5 . . ?
H9A C9 H9B 109.5 . . ?
C6 C9 H9C 109.5 . . ?
H9A C9 H9C 109.5 . . ?
H9B C9 H9C 109.5 . . ?
C11 C10 C12 112.7(2) . . ?
C11 C10 C13 110.6(2) . . ?
C12 C10 C13 110.19(19) . . ?
C11 C10 S1 110.01(15) . . ?
C12 C10 S1 109.11(15) . . ?
C13 C10 S1 103.92(15) . . ?
C10 C11 H11A 109.5 . . ?
C10 C11 H11B 109.5 . . ?
H11A C11 H11B 109.5 . . ?
C10 C11 H11C 109.5 . . ?
H11A C11 H11C 109.5 . . ?
H11B C11 H11C 109.5 . . ?
C10 C12 H12A 109.5 . . ?
C10 C12 H12B 109.5 . . ?
H12A C12 H12B 109.5 . . ?
C10 C12 H12C 109.5 . . ?
H12A C12 H12C 109.5 . . ?
H12B C12 H12C 109.5 . . ?
C10 C13 H13A 109.5 . . ?
C10 C13 H13B 109.5 . . ?
H13A C13 H13B 109.5 . . ?
C10 C13 H13C 109.5 . . ?
H13A C13 H13C 109.5 . . ?
H13B C13 H13C 109.5 . . ?

loop_
_geom_bond_atom_site_label_1
_geom_bond_atom_site_label_2
_geom_bond_distance
_geom_bond_site_symmetry_2
_geom_bond_publ_flag
S1 O1 1.4836(15) . ?
S1 N1 1.6469(17) . ?
S1 C10 1.850(2) . ?
S2 O2 1.4989(17) . ?
S2 C2 1.808(2) . ?
S2 C6 1.844(2) . ?
N1 C1 1.468(3) . ?
N1 H1N 0.868(19) . ?
C1 C2 1.528(3) . ?
C1 C3 1.542(3) . ?
C1 H1 1.0000 . ?
C2 H2A 0.9900 . ?
C2 H2B 0.9900 . ?
C3 C5 1.521(3) . ?
C3 C4 1.526(3) . ?
C3 H3 1.0000 . ?
C4 H4A 0.9800 . ?
C4 H4B 0.9800 . ?
C4 H4C 0.9800 . ?
C5 H5A 0.9800 . ?
C5 H5B 0.9800 . ?
C5 H5C 0.9800 . ?
C6 C9 1.520(3) . ?
C6 C7 1.523(3) . ?
C6 C8 1.530(3) . ?
C7 H7A 0.9800 . ?
C7 H7B 0.9800 . ?
C7 H7C 0.9800 . ?
C8 H8A 0.9800 . ?
C8 H8B 0.9800 . ?
C8 H8C 0.9800 . ?
C9 H9A 0.9800 . ?
C9 H9B 0.9800 . ?
C9 H9C 0.9800 . ?
C10 C11 1.520(3) . ?
C10 C12 1.523(3) . ?
C10 C13 1.526(3) . ?
C11 H11A 0.9800 . ?
C11 H11B 0.9800 . ?
C11 H11C 0.9800 . ?
C12 H12A 0.9800 . ?
C12 H12B 0.9800 . ?
C12 H12C 0.9800 . ?
C13 H13A 0.9800 . ?
C13 H13B 0.9800 . ?
C13 H13C 0.9800 . ?

loop_
_geom_hbond_atom_site_label_D
_geom_hbond_atom_site_label_H
_geom_hbond_atom_site_label_A
_geom_hbond_distance_DH
_geom_hbond_distance_HA
_geom_hbond_distance_DA
_geom_hbond_angle_DHA
_geom_hbond_site_symmetry_A
_geom_hbond_publ_flag
N1 H1N O2 0.868(19) 2.12(2) 2.950(2) 160(2) 1_655 yes

loop_
_geom_torsion_atom_site_label_1
_geom_torsion_atom_site_label_2
_geom_torsion_atom_site_label_3
_geom_torsion_atom_site_label_4
_geom_torsion
_geom_torsion_site_symmetry_1
_geom_torsion_site_symmetry_2
_geom_torsion_site_symmetry_3
_geom_torsion_site_symmetry_4
_geom_torsion_publ_flag
O1 S1 N1 C1 -87.52(16) . . . . ?
C10 S1 N1 C1 161.86(15) . . . . ?
S1 N1 C1 C2 -141.30(15) . . . . ?
S1 N1 C1 C3 92.19(18) . . . . ?
N1 C1 C2 S2 68.15(19) . . . . ?
C3 C1 C2 S2 -164.72(15) . . . . ?
O2 S2 C2 C1 58.55(17) . . . . ?
C6 S2 C2 C1 168.92(15) . . . . ?
N1 C1 C3 C5 -165.77(18) . . . . ?
C2 C1 C3 C5 69.7(2) . . . . ?
N1 C1 C3 C4 69.1(2) . . . . ?
C2 C1 C3 C4 -55.5(2) . . . . ?
O2 S2 C6 C9 175.71(15) . . . . ?
C2 S2 C6 C9 65.86(17) . . . . ?
O2 S2 C6 C7 52.13(19) . . . . ?
C2 S2 C6 C7 -57.72(18) . . . . ?
O2 S2 C6 C8 -66.95(17) . . . . ?
C2 S2 C6 C8 -176.80(15) . . . . ?
O1 S1 C10 C11 -41.97(19) . . . . ?
N1 S1 C10 C11 75.05(18) . . . . ?
O1 S1 C10 C12 -166.04(17) . . . . ?
N1 S1 C10 C12 -49.03(18) . . . . ?
O1 S1 C10 C13 76.43(16) . . . . ?
N1 S1 C10 C13 -166.56(15) . . . . ?
